data_7008060
loop_
_publ_author_name
'Lazarides, Theodore'
'Miller, Thomas A.'
'Jeffery, John C.'
'Ronson, Tanya K.'
'Adams, Harry'
'Ward, Michael D.'

_publ_section_title
;
 Luminescent complexes of Re(I) and Ru(II) with appended macrocycle
 groups derived from 5,6-dihydroxyphenanthroline: cation and anion
 binding.
;
_journal_issue 3
_journal_name_full 'Dalton transactions (Cambridge, England : 2003)'
_journal_page_first 528
_journal_page_last 536
_journal_paper_doi 10.1039/b416293e
_journal_year 2005
_chemical_formula_sum 'C33 H34 Cl N2 O11 Re'
_chemical_formula_weight 856.27
_chemical_name_systematic
;
?
;
_space_group_IT_number 14
_symmetry_cell_setting monoclinic
_symmetry_space_group_name_Hall '-P 2ybc'
_symmetry_space_group_name_H-M 'P 1 21/c 1'
_atom_sites_solution_hydrogens geom
_atom_sites_solution_primary direct
_atom_sites_solution_secondary difmap
_audit_creation_method SHELXL-97
_cell_angle_alpha 90.00
_cell_angle_beta 97.565(2)
_cell_angle_gamma 90.00
_cell_formula_units_Z 4
_cell_length_a 21.4640(7)
_cell_length_b 13.3917(4)
_cell_length_c 11.4092(4)
_cell_measurement_temperature 173(2)
_cell_volume 3250.91(18)
_computing_structure_refinement 'SHELXL-97 (Sheldrick, 1997)'
_computing_structure_solution 'SHELXS-97 (Sheldrick, 1990)'
_diffrn_ambient_temperature 173(2)
_diffrn_measured_fraction_theta_full 0.859
_diffrn_measured_fraction_theta_max 0.859
_diffrn_measurement_device_type 'CCD area detector'
_diffrn_measurement_method '\w rotation with narrow frames'
_diffrn_radiation_monochromator graphite
_diffrn_radiation_source 'fine-focus sealed tube'
_diffrn_radiation_type CuK\a
_diffrn_radiation_wavelength 1.54178
_diffrn_reflns_av_R_equivalents 0.0392
_diffrn_reflns_av_sigmaI/netI 0.0391
_diffrn_reflns_limit_h_max 25
_diffrn_reflns_limit_h_min -24
_diffrn_reflns_limit_k_max 15
_diffrn_reflns_limit_k_min -16
_diffrn_reflns_limit_l_max 13
_diffrn_reflns_limit_l_min -12
_diffrn_reflns_number 16284
_diffrn_reflns_theta_full 67.83
_diffrn_reflns_theta_max 67.83
_diffrn_reflns_theta_min 3.90
_exptl_absorpt_coefficient_mu 8.628
_exptl_absorpt_correction_T_max 0.95
_exptl_absorpt_correction_T_min 0.02
_exptl_absorpt_correction_type multi-scan
_exptl_absorpt_process_details 'SADABS (Sheldrick, 1996)'
_exptl_crystal_colour orange
_exptl_crystal_density_diffrn 1.750
_exptl_crystal_density_method 'not measured'
_exptl_crystal_description plate
_exptl_crystal_F_000 1704
_exptl_crystal_size_max 0.5
_exptl_crystal_size_mid 0.2
_exptl_crystal_size_min 0.005
_refine_diff_density_max 1.761
_refine_diff_density_min -2.142
_refine_diff_density_rms 0.172
_refine_ls_extinction_method none
_refine_ls_goodness_of_fit_ref 1.349
_refine_ls_hydrogen_treatment mixed
_refine_ls_matrix_type full
_refine_ls_number_parameters 428
_refine_ls_number_reflns 5068
_refine_ls_number_restraints 25
_refine_ls_restrained_S_all 1.349
_refine_ls_R_factor_all 0.0677
_refine_ls_R_factor_gt 0.0672
_refine_ls_shift/su_max 0.000
_refine_ls_shift/su_mean 0.000
_refine_ls_structure_factor_coef Fsqd
_refine_ls_weighting_details 'calc w=1/[\s^2^(Fo^2^)+(0.0000P)^2^+70.0064P] where P=(Fo^2^+2Fc^2^)/3'
_refine_ls_weighting_scheme calc
_refine_ls_wR_factor_gt 0.1569
_refine_ls_wR_factor_ref 0.1571
_reflns_number_gt 5010
_reflns_number_total 5068
_reflns_threshold_expression >2sigma(I)
_cod_data_source_file b416293e.txt
_cod_data_source_block ted
_cod_original_sg_symbol_H-M P2(1)/c
_cod_database_code 7008060

loop_
_symmetry_equiv_pos_as_xyz
'x, y, z'
'-x, y+1/2, -z+1/2'
'-x, -y, -z'
'x, -y-1/2, z-1/2'

loop_
_atom_site_label
_atom_site_type_symbol
_atom_site_fract_x
_atom_site_fract_y
_atom_site_fract_z
_atom_site_U_iso_or_equiv
_atom_site_adp_type
_atom_site_occupancy
_atom_site_symmetry_multiplicity
_atom_site_calc_flag
_atom_site_refinement_flags
_atom_site_disorder_assembly
_atom_site_disorder_group
Re Re 0.37431(2) 0.63072(4) 0.21791(4) 0.01901(17) Uani 1 1 d D . .
C41 C 0.3165(5) 0.6513(8) 0.0721(10) 0.023(2) Uani 1 1 d . A .
O41 O 0.2870(4) 0.6669(7) -0.0148(7) 0.033(2) Uani 1 1 d . . .
C42 C 0.3048(5) 0.6298(9) 0.3109(10) 0.023(2) Uani 1 1 d . A .
O42 O 0.2643(4) 0.6215(6) 0.3651(7) 0.0299(19) Uani 1 1 d . . .
C43 C 0.3638(9) 0.4854(14) 0.2004(16) 0.025 Uiso 0.766(13) 1 d PDU A 1
C43A C 0.390(3) 0.776(2) 0.224(7) 0.025 Uiso 0.234(13) 1 d PDU A 2
O43 O 0.3575(5) 0.3995(8) 0.1942(8) 0.024(2) Uiso 0.766(13) 1 d PDU A 1
O43A O 0.3862(17) 0.861(2) 0.240(3) 0.025 Uiso 0.234(13) 1 d PDU A 2
Cl Cl 0.38746(17) 0.8098(3) 0.2378(3) 0.0147(12) Uani 0.766(13) 1 d PDU A 1
ClA Cl 0.3726(6) 0.4583(7) 0.2017(11) 0.016(4) Uiso 0.234(13) 1 d PDU A 2
N1 N 0.4508(4) 0.6232(6) 0.3646(7) 0.0134(17) Uani 1 1 d . A .
C2 C 0.4462(5) 0.6215(7) 0.4791(8) 0.014(2) Uani 1 1 d . . .
H12 H 0.4056 0.6211 0.5037 0.017 Uiso 1 1 calc R A .
C3 C 0.4989(5) 0.6201(7) 0.5651(8) 0.014(2) Uani 1 1 d . A .
H11 H 0.4936 0.6201 0.6465 0.017 Uiso 1 1 calc R . .
C4 C 0.5578(5) 0.6188(7) 0.5328(9) 0.017(2) Uani 1 1 d . . .
H24 H 0.5937 0.6169 0.5912 0.020 Uiso 1 1 calc R A .
C5 C 0.5649(5) 0.6204(7) 0.4121(9) 0.015(2) Uani 1 1 d . A .
C6 C 0.5101(5) 0.6247(6) 0.3311(8) 0.011(2) Uani 1 1 d . . .
C7 C 0.5143(5) 0.6267(7) 0.2077(9) 0.014(2) Uani 1 1 d . A .
N8 N 0.4594(4) 0.6306(6) 0.1318(7) 0.0149(18) Uani 1 1 d . A .
C9 C 0.4624(5) 0.6311(7) 0.0161(9) 0.018(2) Uani 1 1 d . . .
H16 H 0.4245 0.6337 -0.0372 0.022 Uiso 1 1 calc R A .
C10 C 0.5198(5) 0.6280(7) -0.0292(9) 0.018(2) Uani 1 1 d . A .
H19 H 0.5202 0.6266 -0.1123 0.021 Uiso 1 1 calc R . .
C11 C 0.5753(5) 0.6269(7) 0.0447(9) 0.017(2) Uani 1 1 d . . .
H25 H 0.6144 0.6266 0.0141 0.021 Uiso 1 1 calc R A .
C12 C 0.5729(5) 0.6264(7) 0.1678(9) 0.014(2) Uani 1 1 d . A .
C13 C 0.6288(5) 0.6300(8) 0.2515(10) 0.024(2) Uiso 1 1 d . . .
C14 C 0.6255(5) 0.6185(8) 0.3716(9) 0.020(2) Uani 1 1 d . A .
O15 O 0.6757(3) 0.6060(6) 0.4540(6) 0.0224(16) Uani 1 1 d . . .
C16 C 0.7200(5) 0.6898(9) 0.4707(10) 0.026(3) Uani 1 1 d . A .
H10A H 0.7023 0.7443 0.5149 0.031 Uiso 1 1 calc R . .
H10B H 0.7282 0.7162 0.3932 0.031 Uiso 1 1 calc R . .
C17 C 0.7790(5) 0.6520(9) 0.5383(10) 0.028(3) Uani 1 1 d . . .
H26A H 0.8053 0.7090 0.5706 0.034 Uiso 1 1 calc R A .
H26B H 0.7691 0.6107 0.6053 0.034 Uiso 1 1 calc R . .
O18 O 0.8131(3) 0.5931(6) 0.4622(6) 0.0273(18) Uani 1 1 d . A .
C19 C 0.8709(5) 0.5557(9) 0.5214(10) 0.027(3) Uani 1 1 d . . .
H40A H 0.8629 0.5190 0.5934 0.033 Uiso 1 1 calc R A .
H40B H 0.8994 0.6121 0.5460 0.033 Uiso 1 1 calc R . .
C20 C 0.9012(6) 0.4874(8) 0.4422(10) 0.028(3) Uani 1 1 d . A .
H39A H 0.9364 0.4514 0.4889 0.034 Uiso 1 1 calc R . .
H39B H 0.8703 0.4374 0.4072 0.034 Uiso 1 1 calc R . .
O21 O 0.9244(4) 0.5426(5) 0.3503(7) 0.0254(17) Uani 1 1 d . . .
C22 C 0.9594(5) 0.4794(8) 0.2815(10) 0.026(3) Uani 1 1 d . A .
H41A H 0.9337 0.4207 0.2531 0.031 Uiso 1 1 calc R . .
H41B H 0.9978 0.4552 0.3309 0.031 Uiso 1 1 calc R . .
C23 C 0.9775(6) 0.5379(9) 0.1762(10) 0.029(3) Uani 1 1 d . . .
H38A H 0.9988 0.4932 0.1249 0.035 Uiso 1 1 calc R A .
H38B H 0.9392 0.5650 0.1289 0.035 Uiso 1 1 calc R . .
O24 O 1.0181(4) 0.6169(6) 0.2179(7) 0.0317(19) Uani 1 1 d . A .
C25 C 1.0576(6) 0.6533(7) 0.1433(9) 0.022(2) Uani 1 1 d . . .
C26 C 1.1196(5) 0.6645(8) 0.1872(10) 0.025(3) Uani 1 1 d . A .
H102 H 1.1335 0.6415 0.2650 0.030 Uiso 1 1 calc R . .
C27 C 1.1628(5) 0.7077(8) 0.1233(10) 0.025(3) Uani 1 1 d . . .
H43 H 1.2053 0.7169 0.1568 0.030 Uiso 1 1 calc R A .
C28 C 1.1418(6) 0.7373(9) 0.0080(10) 0.028(3) Uani 1 1 d . A .
H35 H 1.1710 0.7645 -0.0391 0.033 Uiso 1 1 calc R . .
C29 C 1.0799(5) 0.7280(8) -0.0393(10) 0.024(2) Uani 1 1 d . . .
H37 H 1.0667 0.7502 -0.1177 0.029 Uiso 1 1 calc R A .
C30 C 1.0363(6) 0.6862(8) 0.0270(10) 0.025(2) Uani 1 1 d . A .
O31 O 0.9733(4) 0.6781(6) -0.0128(7) 0.0258(17) Uani 1 1 d . . .
C32 C 0.9529(6) 0.7166(9) -0.1282(10) 0.030(3) Uani 1 1 d . A .
H42A H 0.9735 0.6795 -0.1876 0.035 Uiso 1 1 calc R . .
H42B H 0.9646 0.7879 -0.1321 0.035 Uiso 1 1 calc R . .
C33 C 0.8839(5) 0.7055(8) -0.1535(12) 0.032(3) Uani 1 1 d . . .
H8A H 0.8642 0.7315 -0.0860 0.038 Uiso 1 1 calc R A .
H8B H 0.8681 0.7452 -0.2243 0.038 Uiso 1 1 calc R . .
O34 O 0.8666(4) 0.6019(6) -0.1735(7) 0.0321(19) Uani 1 1 d . A .
C35 C 0.8082(5) 0.5766(8) -0.1363(9) 0.022(2) Uani 1 1 d . . .
H32A H 0.7903 0.5167 -0.1789 0.027 Uiso 1 1 calc R A .
H32B H 0.7780 0.6324 -0.1521 0.027 Uiso 1 1 calc R . .
C36 C 0.8215(7) 0.5559(10) -0.0032(11) 0.040(3) Uani 1 1 d . A .
H34A H 0.8426 0.4905 0.0105 0.048 Uiso 1 1 calc R . .
H34B H 0.8497 0.6081 0.0356 0.048 Uiso 1 1 calc R . .
O37 O 0.7660(4) 0.5556(8) 0.0440(7) 0.045(2) Uani 1 1 d . . .
C38 C 0.7776(6) 0.5325(11) 0.1682(10) 0.038(3) Uani 1 1 d . A .
H33A H 0.8033 0.5858 0.2110 0.046 Uiso 1 1 calc R . .
H33B H 0.8007 0.4686 0.1806 0.046 Uiso 1 1 calc R . .
C39 C 0.7158(5) 0.5251(10) 0.2126(10) 0.029(3) Uani 1 1 d . . .
H10C H 0.6885 0.4778 0.1628 0.035 Uiso 1 1 calc R A .
H10D H 0.7218 0.4992 0.2946 0.035 Uiso 1 1 calc R . .
O40 O 0.6858(3) 0.6229(6) 0.2100(6) 0.0229(16) Uani 1 1 d . A .

loop_
_atom_site_aniso_label
_atom_site_aniso_U_11
_atom_site_aniso_U_22
_atom_site_aniso_U_33
_atom_site_aniso_U_23
_atom_site_aniso_U_13
_atom_site_aniso_U_12
Re 0.0210(3) 0.0256(3) 0.0106(3) -0.0005(2) 0.00314(18) 0.0063(2)
C41 0.031(6) 0.022(6) 0.017(6) 0.000(5) 0.011(5) 0.005(5)
O41 0.039(5) 0.044(5) 0.015(4) -0.001(4) -0.004(4) 0.013(4)
C42 0.017(6) 0.029(6) 0.026(6) -0.004(5) 0.010(5) 0.005(5)
O42 0.024(4) 0.037(5) 0.030(4) -0.004(4) 0.010(4) 0.004(4)
Cl 0.0174(17) 0.017(2) 0.0099(17) -0.0026(16) 0.0027(12) 0.0007(18)
N1 0.021(5) 0.009(4) 0.009(4) 0.001(3) -0.002(3) -0.004(3)
C2 0.018(5) 0.009(5) 0.016(5) -0.007(4) 0.007(4) -0.005(4)
C3 0.027(6) 0.006(4) 0.009(5) -0.001(4) 0.000(4) -0.006(4)
C4 0.028(6) 0.009(5) 0.014(5) -0.001(4) 0.004(4) -0.004(4)
C5 0.023(5) 0.002(4) 0.019(5) -0.004(4) 0.001(4) -0.004(4)
C6 0.024(5) 0.003(4) 0.005(5) -0.001(3) 0.000(4) -0.004(4)
C7 0.019(5) 0.003(4) 0.020(5) -0.004(4) 0.005(4) -0.005(4)
N8 0.014(4) 0.014(4) 0.019(5) -0.007(3) 0.012(3) 0.000(3)
C9 0.029(6) 0.009(5) 0.016(5) -0.004(4) 0.001(4) -0.011(4)
C10 0.027(6) 0.015(5) 0.012(5) 0.001(4) 0.007(4) -0.002(4)
C11 0.030(6) 0.010(5) 0.013(5) 0.003(4) 0.009(4) 0.001(4)
C12 0.022(5) 0.005(4) 0.017(5) -0.004(4) 0.004(4) -0.002(4)
C14 0.027(6) 0.016(5) 0.019(6) -0.002(4) 0.006(5) -0.005(4)
O15 0.024(4) 0.028(4) 0.015(4) 0.002(3) -0.001(3) 0.000(3)
C16 0.029(6) 0.024(6) 0.025(6) -0.006(5) 0.005(5) 0.000(5)
C17 0.028(6) 0.038(7) 0.019(6) -0.005(5) 0.004(5) -0.010(5)
O18 0.023(4) 0.040(5) 0.019(4) 0.003(4) 0.003(3) 0.001(4)
C19 0.032(6) 0.024(6) 0.025(6) 0.009(5) 0.002(5) -0.001(5)
C20 0.038(7) 0.011(5) 0.036(7) 0.010(5) 0.007(5) 0.000(5)
O21 0.034(5) 0.009(3) 0.035(5) 0.004(3) 0.013(4) -0.002(3)
C22 0.037(7) 0.007(5) 0.030(7) 0.000(5) -0.008(5) -0.002(5)
C23 0.038(7) 0.024(6) 0.024(6) 0.000(5) 0.001(5) 0.004(5)
O24 0.033(5) 0.031(5) 0.033(5) -0.004(4) 0.012(4) -0.002(4)
C25 0.040(7) 0.009(5) 0.022(6) -0.005(4) 0.015(5) 0.001(5)
C26 0.025(6) 0.028(6) 0.023(6) 0.011(5) 0.009(5) 0.012(5)
C27 0.027(6) 0.014(5) 0.034(7) 0.000(5) 0.006(5) 0.003(5)
C28 0.033(7) 0.024(6) 0.029(7) -0.004(5) 0.015(5) 0.001(5)
C29 0.033(6) 0.013(5) 0.026(6) 0.004(5) 0.007(5) -0.002(5)
C30 0.035(7) 0.012(5) 0.026(6) -0.003(5) 0.002(5) -0.001(5)
O31 0.031(4) 0.021(4) 0.026(4) 0.005(3) 0.006(3) -0.002(3)
C32 0.036(7) 0.022(6) 0.029(7) 0.001(5) 0.000(5) 0.008(5)
C33 0.024(6) 0.018(6) 0.049(8) -0.008(5) -0.009(5) -0.005(5)
O34 0.030(5) 0.029(4) 0.038(5) -0.013(4) 0.007(4) -0.005(4)
C35 0.032(6) 0.018(5) 0.018(6) 0.000(4) 0.006(5) -0.002(5)
C36 0.056(9) 0.037(7) 0.030(7) 0.001(6) 0.018(6) 0.014(7)
O37 0.044(5) 0.067(7) 0.029(5) 0.013(5) 0.017(4) 0.022(5)
C38 0.042(8) 0.058(9) 0.018(6) 0.016(6) 0.013(5) 0.017(7)
C39 0.023(6) 0.043(7) 0.022(6) 0.000(5) 0.009(5) 0.009(5)
O40 0.021(4) 0.030(4) 0.020(4) -0.004(3) 0.010(3) -0.001(3)

loop_
_atom_type_symbol
_atom_type_description
_atom_type_scat_dispersion_real
_atom_type_scat_dispersion_imag
_atom_type_scat_source
C C 0.0181 0.0091 'International Tables Vol C Tables 4.2.6.8 and 6.1.1.4'
H H 0.0000 0.0000 'International Tables Vol C Tables 4.2.6.8 and 6.1.1.4'
N N 0.0311 0.0180 'International Tables Vol C Tables 4.2.6.8 and 6.1.1.4'
O O 0.0492 0.0322 'International Tables Vol C Tables 4.2.6.8 and 6.1.1.4'
Cl Cl 0.3639 0.7018 'International Tables Vol C Tables 4.2.6.8 and 6.1.1.4'
Re Re -5.2083 5.8923 'International Tables Vol C Tables 4.2.6.8 and 6.1.1.4'

loop_
_geom_angle_atom_site_label_1
_geom_angle_atom_site_label_2
_geom_angle_atom_site_label_3
_geom_angle
_geom_angle_site_symmetry_1
_geom_angle_site_symmetry_3
_geom_angle_publ_flag
C42 Re C41 91.1(5) . . ?
C42 Re C43 87.9(7) . . ?
C41 Re C43 90.1(6) . . ?
C42 Re C43A 97(2) . . ?
C41 Re C43A 89(2) . . ?
C43 Re C43A 175(2) . . ?
C42 Re N8 173.7(4) . . ?
C41 Re N8 95.2(4) . . ?
C43 Re N8 92.6(6) . . ?
C43A Re N8 83(2) . . ?
C42 Re N1 97.8(4) . . ?
C41 Re N1 169.7(4) . . ?
C43 Re N1 95.6(6) . . ?
C43A Re N1 85(2) . . ?
N8 Re N1 75.9(3) . . ?
C42 Re ClA 91.9(5) . . ?
C41 Re ClA 94.1(4) . . ?
C43 Re ClA 5.7(7) . . ?
C43A Re ClA 171(2) . . ?
N8 Re ClA 88.2(4) . . ?
N1 Re ClA 91.0(4) . . ?
C42 Re Cl 92.5(3) . . ?
C41 Re Cl 89.6(3) . . ?
C43 Re Cl 179.5(6) . . ?
C43A Re Cl 5(2) . . ?
N8 Re Cl 87.1(2) . . ?
N1 Re Cl 84.7(2) . . ?
ClA Re Cl 174.2(3) . . ?
O41 C41 Re 174.8(10) . . ?
O42 C42 Re 174.7(10) . . ?
O43 C43 Re 177.7(15) . . ?
O43A C43A Re 164(6) . . ?
C2 N1 C6 117.8(8) . . ?
C2 N1 Re 127.6(7) . . ?
C6 N1 Re 114.5(6) . . ?
N1 C2 C3 122.3(9) . . ?
C4 C3 C2 120.3(9) . . ?
C3 C4 C5 119.2(9) . . ?
C6 C5 C4 117.3(9) . . ?
C6 C5 C14 120.4(9) . . ?
C4 C5 C14 122.3(9) . . ?
N1 C6 C5 123.0(8) . . ?
N1 C6 C7 117.2(8) . . ?
C5 C6 C7 119.8(9) . . ?
N8 C7 C12 122.1(9) . . ?
N8 C7 C6 117.8(9) . . ?
C12 C7 C6 120.1(9) . . ?
C9 N8 C7 118.7(9) . . ?
C9 N8 Re 126.7(7) . . ?
C7 N8 Re 114.6(6) . . ?
N8 C9 C10 121.8(9) . . ?
C11 C10 C9 120.8(9) . . ?
C10 C11 C12 118.1(10) . . ?
C7 C12 C11 118.6(9) . . ?
C7 C12 C13 119.6(9) . . ?
C11 C12 C13 121.8(10) . . ?
O40 C13 C14 119.8(10) . . ?
O40 C13 C12 118.3(9) . . ?
C14 C13 C12 120.4(10) . . ?
O15 C14 C13 124.3(10) . . ?
O15 C14 C5 117.0(9) . . ?
C13 C14 C5 118.8(10) . . ?
C14 O15 C16 116.2(8) . . ?
O15 C16 C17 107.6(9) . . ?
O18 C17 C16 109.9(9) . . ?
C19 O18 C17 112.8(8) . . ?
O18 C19 C20 110.5(9) . . ?
O21 C20 C19 110.5(9) . . ?
C20 O21 C22 110.8(8) . . ?
O21 C22 C23 109.5(8) . . ?
O24 C23 C22 109.2(9) . . ?
C25 O24 C23 117.6(9) . . ?
C26 C25 O24 117.7(10) . . ?
C26 C25 C30 119.3(10) . . ?
O24 C25 C30 122.9(11) . . ?
C25 C26 C27 122.8(10) . . ?
C26 C27 C28 117.5(11) . . ?
C29 C28 C27 121.5(11) . . ?
C28 C29 C30 120.4(11) . . ?
O31 C30 C29 123.7(10) . . ?
O31 C30 C25 117.9(10) . . ?
C29 C30 C25 118.4(11) . . ?
C30 O31 C32 116.4(8) . . ?
O31 C32 C33 108.7(10) . . ?
O34 C33 C32 110.9(9) . . ?
C35 O34 C33 113.7(9) . . ?
O34 C35 C36 106.5(10) . . ?
O37 C36 C35 109.4(11) . . ?
C36 O37 C38 109.9(10) . . ?
O37 C38 C39 107.7(10) . . ?
O40 C39 C38 110.2(10) . . ?
C13 O40 C39 117.8(8) . . ?

loop_
_geom_bond_atom_site_label_1
_geom_bond_atom_site_label_2
_geom_bond_distance
_geom_bond_site_symmetry_2
_geom_bond_publ_flag
Re C42 1.941(11) . ?
Re C41 1.959(12) . ?
Re C43 1.967(19) . ?
Re C43A 1.97(3) . ?
Re N8 2.185(8) . ?
Re N1 2.187(8) . ?
Re ClA 2.316(10) . ?
Re Cl 2.421(4) . ?
C41 O41 1.124(13) . ?
C42 O42 1.137(13) . ?
C43 O43 1.16(2) . ?
C43A O43A 1.16(3) . ?
N1 C2 1.324(12) . ?
N1 C6 1.376(13) . ?
C2 C3 1.396(14) . ?
C3 C4 1.364(15) . ?
C4 C5 1.405(14) . ?
C5 C6 1.398(14) . ?
C5 C14 1.437(15) . ?
C6 C7 1.422(13) . ?
C7 N8 1.368(13) . ?
C7 C12 1.394(14) . ?
N8 C9 1.330(13) . ?
C9 C10 1.398(15) . ?
C10 C11 1.366(15) . ?
C11 C12 1.412(14) . ?
C12 C13 1.433(15) . ?
C13 O40 1.373(13) . ?
C13 C14 1.390(15) . ?
C14 O15 1.344(13) . ?
O15 C16 1.467(13) . ?
C16 C17 1.483(16) . ?
C17 O18 1.442(14) . ?
O18 C19 1.422(13) . ?
C19 C20 1.494(16) . ?
C20 O21 1.424(13) . ?
O21 C22 1.434(13) . ?
C22 C23 1.526(16) . ?
C23 O24 1.413(14) . ?
O24 C25 1.369(13) . ?
C25 C26 1.365(16) . ?
C25 C30 1.416(16) . ?
C26 C27 1.380(16) . ?
C27 C28 1.391(17) . ?
C28 C29 1.371(16) . ?
C29 C30 1.397(16) . ?
C30 O31 1.373(13) . ?
O31 C32 1.427(14) . ?
C32 C33 1.479(16) . ?
C33 O34 1.446(13) . ?
O34 C35 1.416(13) . ?
C35 C36 1.533(16) . ?
C36 O37 1.370(16) . ?
O37 C38 1.440(14) . ?
C38 C39 1.484(16) . ?
C39 O40 1.457(14) . ?
